data_7247126
loop_
_publ_author_name
'Kaszubowski, Oskar'
'\'Slepokura, Katarzyna'

_publ_section_title
;
 Structural aspects of dehydration and rehydration in the adenosine
 5&#x2032;-diphosphate (ADP)--potassium--water system
;
_journal_issue 32
_journal_name_full CrystEngComm
_journal_page_first 4592
_journal_page_last 4603
_journal_paper_doi 10.1039/D3CE00395G
_journal_volume 25
_journal_year 2023
_chemical_absolute_configuration rmad
_chemical_formula_moiety 'K, C10 H14 K N5 O10 P2, 2(H2 O)'
_chemical_formula_sum 'C10 H18 K N5 O12 P2'
_chemical_formula_weight 501.33
_space_group_crystal_system orthorhombic
_space_group_IT_number 18
_space_group_name_Hall 'P 2 2ab'
_space_group_name_H-M_alt 'P 21 21 2'
_atom_sites_solution_hydrogens mixed
_atom_sites_solution_primary dual
_atom_sites_solution_secondary difmap
_audit_creation_method SHELXL-2018/3
_audit_update_record
;
2023-02-16 deposited with the CCDC.	2023-06-26 downloaded from the CCDC.
;
_cell_angle_alpha 90
_cell_angle_beta 90
_cell_angle_gamma 90
_cell_formula_units_Z 4
_cell_length_a 28.310(5)
_cell_length_b 10.412(2)
_cell_length_c 6.2855(10)
_cell_measurement_reflns_used 13625
_cell_measurement_temperature 100(2)
_cell_measurement_theta_max 73.4050
_cell_measurement_theta_min 3.1070
_cell_volume 1852.7(6)
_computing_cell_refinement 'CrysAlisPro 1.171.41.80a (Rigaku OD, 2020)'
_computing_data_collection 'CrysAlisPro 1.171.41.80a (Rigaku OD, 2020)'
_computing_data_reduction 'CrysAlisPro 1.171.41.80a (Rigaku OD, 2020)'
_computing_structure_refinement 'SHELXL-2018/3 (Sheldrick, 2018)'
_computing_structure_solution 'SHELXT-2018 (Sheldrick, 2018)'
_diffrn_ambient_temperature 100(2)
_diffrn_detector 'Hybrid Pixel Array Detector'
_diffrn_detector_area_resol_mean 10.0000
_diffrn_detector_type 'HyPix-Arc 150'
_diffrn_measured_fraction_theta_full 1.000
_diffrn_measured_fraction_theta_max 0.997
_diffrn_measurement_device 'four-circle diffractometer'
_diffrn_measurement_device_type 'Rigaku XtaLAB Synergy R, DW system, HyPix-Arc 150'
_diffrn_measurement_method 'omega scan'
_diffrn_radiation_monochromator mirror
_diffrn_radiation_probe x-ray
_diffrn_radiation_type CuK\a
_diffrn_radiation_wavelength 1.54184
_diffrn_reflns_av_R_equivalents 0.0590
_diffrn_reflns_av_unetI/netI 0.0318
_diffrn_reflns_Laue_measured_fraction_full 1.000
_diffrn_reflns_Laue_measured_fraction_max 0.997
_diffrn_reflns_limit_h_max 34
_diffrn_reflns_limit_h_min -34
_diffrn_reflns_limit_k_max 12
_diffrn_reflns_limit_k_min -12
_diffrn_reflns_limit_l_max 7
_diffrn_reflns_limit_l_min -6
_diffrn_reflns_number 18714
_diffrn_reflns_point_group_measured_fraction_full 0.996
_diffrn_reflns_point_group_measured_fraction_max 0.987
_diffrn_reflns_theta_full 67.684
_diffrn_reflns_theta_max 73.824
_diffrn_reflns_theta_min 3.122
_diffrn_source 'Rotating-anode X-ray tube'
_diffrn_source_type 'Rigaku (Cu) X-ray Source'
_exptl_absorpt_coefficient_mu 4.876
_exptl_absorpt_correction_T_max 0.889
_exptl_absorpt_correction_T_min 0.614
_exptl_absorpt_correction_type analytical
_exptl_absorpt_process_details
;
CrysAlisPro 1.171.41.80a (Rigaku Oxford Diffraction, 2020)
Analytical numeric absorption correction using a multifaceted crystal
model based on expressions derived by R.C. Clark & J.S. Reid.
(Clark, R. C. & Reid, J. S. (1995). Acta Cryst. A51, 887-897)
Empirical absorption correction using spherical harmonics,
implemented in SCALE3 ABSPACK scaling algorithm.
;
_exptl_crystal_colour colourless
_exptl_crystal_density_diffrn 1.797
_exptl_crystal_description needle
_exptl_crystal_F_000 1032
_exptl_crystal_size_max 0.180
_exptl_crystal_size_mid 0.025
_exptl_crystal_size_min 0.025
_refine_diff_density_max 0.377
_refine_diff_density_min -0.362
_refine_diff_density_rms 0.069
_refine_ls_abs_structure_details
;
 Flack x determined using 1409 quotients [(I+)-(I-)]/[(I+)+(I-)]
 (Parsons, Flack and Wagner, Acta Cryst. B69 (2013) 249-259).
;
_refine_ls_abs_structure_Flack 0.016(8)
_refine_ls_extinction_method none
_refine_ls_goodness_of_fit_ref 1.062
_refine_ls_hydrogen_treatment constr
_refine_ls_matrix_type full
_refine_ls_number_parameters 298
_refine_ls_number_reflns 3691
_refine_ls_number_restraints 8
_refine_ls_restrained_S_all 1.061
_refine_ls_R_factor_all 0.0392
_refine_ls_R_factor_gt 0.0381
_refine_ls_shift/su_max 0.002
_refine_ls_shift/su_mean 0.000
_refine_ls_structure_factor_coef Fsqd
_refine_ls_weighting_details 'w=1/[\s^2^(Fo^2^)+(0.0449P)^2^+2.1000P] where P=(Fo^2^+2Fc^2^)/3'
_refine_ls_weighting_scheme calc
_refine_ls_wR_factor_gt 0.1006
_refine_ls_wR_factor_ref 0.1011
_reflns_Friedel_coverage 0.696
_reflns_Friedel_fraction_full 0.990
_reflns_Friedel_fraction_max 0.972
_reflns_number_gt 3557
_reflns_number_total 3691
_reflns_threshold_expression 'I > 2\s(I)'
_cod_data_source_file d3ce00395g3.cif
_cod_data_source_block II
_cod_depositor_comments 'Adding full bibliography for 7247122--7247126.cif.'
_cod_database_code 7247126
_shelx_shelxl_version_number 2018/3
_shelx_space_group_comment
;
The symmetry employed for this shelxl refinement is uniquely defined
by the following loop, which should always be used as a source of
symmetry information in preference to the above space-group names.
They are only intended as comments.
;
_shelx_estimated_absorpt_t_min 0.474
_shelx_estimated_absorpt_t_max 0.888

loop_
_space_group_symop_operation_xyz
'x, y, z'
'-x, -y, z'
'-x+1/2, y+1/2, -z'
'x+1/2, -y+1/2, -z'

loop_
_atom_site_label
_atom_site_type_symbol
_atom_site_fract_x
_atom_site_fract_y
_atom_site_fract_z
_atom_site_U_iso_or_equiv
_atom_site_adp_type
_atom_site_occupancy
_atom_site_site_symmetry_order
_atom_site_calc_flag
_atom_site_refinement_flags_posn
_atom_site_refinement_flags_adp
_atom_site_refinement_flags_occupancy
_atom_site_disorder_assembly
_atom_site_disorder_group
K1 K 0.39037(10) 0.0307(2) -0.0901(6) 0.0465(6) Uani 0.5 1 d . . P A 1
K1X K 0.40025(9) -0.0056(3) 0.0266(5) 0.0414(6) Uani 0.5 1 d . . P A 2
P1 P 0.41333(4) 0.27248(10) 0.41322(18) 0.0255(2) Uani 1 1 d . . . . .
P2 P 0.31679(3) 0.19830(10) 0.29431(15) 0.0201(2) Uani 1 1 d . . . . .
O11 O 0.43188(10) 0.2015(3) 0.2272(5) 0.0280(6) Uani 1 1 d . . . . .
O12 O 0.42301(12) 0.2230(3) 0.6301(5) 0.0364(8) Uani 1 1 d . . . . .
O13 O 0.35703(9) 0.2920(3) 0.3846(4) 0.0233(6) Uani 1 1 d . . . . .
O21 O 0.32603(11) 0.0645(3) 0.3627(5) 0.0306(7) Uani 1 1 d . . . . .
O22 O 0.27111(10) 0.2583(3) 0.3629(4) 0.0231(6) Uani 1 1 d . . . . .
O23 O 0.32240(11) 0.2064(3) 0.0454(4) 0.0270(6) Uani 1 1 d . . . . .
H23 H 0.313673 0.279150 0.003102 0.040 Uiso 1 1 calc R U . A 1
O2' O 0.43178(10) 0.7879(3) 0.7934(5) 0.0272(6) Uani 1 1 d . . . . .
H2O H 0.457785 0.771920 0.852055 0.041 Uiso 1 1 calc R U . . .
O3' O 0.44339(12) 0.8370(3) 0.3574(5) 0.0328(7) Uani 1 1 d . . . . .
H3O H 0.458188 0.882166 0.445868 0.049 Uiso 1 1 calc R U . . .
O4' O 0.36463(10) 0.6329(3) 0.3914(4) 0.0228(6) Uani 1 1 d . . . . .
O5' O 0.42950(11) 0.4199(3) 0.4122(5) 0.0282(6) Uani 1 1 d . . . . .
N1 N 0.26786(11) 0.7232(3) 1.2561(5) 0.0193(7) Uani 1 1 d . . . . .
H1 H 0.250660 0.745805 1.366544 0.023 Uiso 1 1 calc R U . . .
N3 N 0.31702(11) 0.7998(3) 0.9789(5) 0.0212(7) Uani 1 1 d . . . . .
N6 N 0.24512(12) 0.5117(3) 1.3122(5) 0.0233(7) Uani 1 1 d . . . . .
H61 H 0.228596 0.536542 1.423432 0.028 Uiso 1 1 calc R U . . .
H62 H 0.245761 0.430058 1.276078 0.028 Uiso 1 1 calc R U . . .
N7 N 0.30565(12) 0.4578(3) 0.9097(6) 0.0235(7) Uani 1 1 d . . . . .
N9 N 0.33992(12) 0.6243(3) 0.7421(5) 0.0207(7) Uani 1 1 d . . . . .
C1' C 0.36904(14) 0.6950(4) 0.5891(6) 0.0208(7) Uani 1 1 d . . . . .
H1' H 0.357999 0.785933 0.577971 0.025 Uiso 1 1 calc R U . . .
C2' C 0.42139(14) 0.6911(4) 0.6447(6) 0.0219(8) Uani 1 1 d . . . . .
H2' H 0.429718 0.605117 0.705036 0.026 Uiso 1 1 calc R U . . .
C3' C 0.44403(14) 0.7070(4) 0.4238(7) 0.0243(8) Uani 1 1 d . . . . .
H3' H 0.476611 0.669963 0.418916 0.029 Uiso 1 1 calc R U . . .
C4' C 0.40985(14) 0.6327(4) 0.2809(7) 0.0235(8) Uani 1 1 d . . . . .
H4' H 0.405933 0.682443 0.145885 0.028 Uiso 1 1 calc R U . . .
C5' C 0.42269(16) 0.4974(4) 0.2228(7) 0.0271(9) Uani 1 1 d . . . . .
H5'1 H 0.397258 0.459555 0.134806 0.033 Uiso 1 1 calc R U . . .
H5'2 H 0.452101 0.497616 0.137590 0.033 Uiso 1 1 calc R U . . .
C2 C 0.29193(14) 0.8163(4) 1.1509(6) 0.0217(8) Uani 1 1 d . . . . .
H2 H 0.290396 0.900769 1.207484 0.026 Uiso 1 1 calc R U . . .
C4 C 0.31744(13) 0.6751(4) 0.9163(6) 0.0201(8) Uani 1 1 d . . . . .
C5 C 0.29616(14) 0.5717(4) 1.0181(6) 0.0195(8) Uani 1 1 d . . . . .
C6 C 0.26881(14) 0.5964(4) 1.2002(6) 0.0203(8) Uani 1 1 d . . . . .
C8 C 0.33198(14) 0.4947(4) 0.7471(7) 0.0236(8) Uani 1 1 d . . . . .
H8 H 0.344187 0.436926 0.643878 0.028 Uiso 1 1 calc R U . . .
O1W O 0.51251(11) 0.6947(3) 0.9216(5) 0.0358(7) Uani 1 1 d DG . . . .
H1W H 0.523716 0.724196 1.035345 0.054 Uiso 1 1 d DG U . . .
H2W H 0.531876 0.709866 0.823480 0.054 Uiso 1 1 d DG U . . .
O2W O 0.4897(2) 1.0239(6) 0.5918(10) 0.0297(15) Uani 0.5 1 d DG . P B 1
H3W H 0.491151 0.988799 0.711905 0.045 Uiso 0.5 1 d DG U P B 1
H4W H 0.469278 1.082345 0.597455 0.045 Uiso 0.5 1 d DG U P B 1
O3W O 0.500000 0.000000 0.0403(8) 0.0571(18) Uani 1 2 d DGS T P A 1
H5W H 0.493006 0.062477 0.118840 0.086 Uiso 1 1 d DG U . A 1

loop_
_atom_site_aniso_label
_atom_site_aniso_U_11
_atom_site_aniso_U_22
_atom_site_aniso_U_33
_atom_site_aniso_U_23
_atom_site_aniso_U_13
_atom_site_aniso_U_12
K1 0.0431(14) 0.0238(11) 0.0726(19) -0.0120(13) 0.0243(14) -0.0037(9)
K1X 0.0390(13) 0.0334(13) 0.0517(16) -0.0203(12) 0.0067(11) -0.0009(10)
P1 0.0216(5) 0.0248(5) 0.0301(5) -0.0051(4) -0.0003(4) -0.0002(4)
P2 0.0199(5) 0.0183(5) 0.0220(5) -0.0032(4) 0.0032(4) -0.0026(4)
O11 0.0247(14) 0.0248(14) 0.0345(16) -0.0037(13) 0.0058(12) 0.0007(12)
O12 0.0417(18) 0.0344(18) 0.0330(17) -0.0004(14) -0.0074(14) 0.0010(15)
O13 0.0200(13) 0.0220(13) 0.0278(14) -0.0069(12) 0.0021(11) -0.0026(11)
O21 0.0312(17) 0.0194(14) 0.0414(18) -0.0005(13) 0.0073(14) -0.0005(12)
O22 0.0215(13) 0.0237(14) 0.0242(14) 0.0028(12) 0.0044(11) 0.0018(11)
O23 0.0315(16) 0.0274(15) 0.0220(13) -0.0063(12) 0.0042(12) 0.0014(13)
O2' 0.0248(14) 0.0315(16) 0.0254(14) -0.0102(13) -0.0012(12) -0.0051(12)
O3' 0.0436(19) 0.0269(16) 0.0281(17) -0.0025(13) 0.0028(14) -0.0129(14)
O4' 0.0186(13) 0.0303(14) 0.0195(13) -0.0051(12) 0.0009(11) -0.0022(11)
O5' 0.0272(15) 0.0245(15) 0.0331(16) -0.0023(13) -0.0050(13) -0.0033(12)
N1 0.0172(14) 0.0191(16) 0.0215(16) -0.0052(13) 0.0030(12) 0.0011(12)
N3 0.0186(15) 0.0199(16) 0.0252(16) -0.0014(13) 0.0017(13) -0.0001(13)
N6 0.0257(17) 0.0213(16) 0.0231(17) -0.0026(14) 0.0076(15) 0.0000(13)
N7 0.0247(17) 0.0221(17) 0.0237(17) -0.0072(14) 0.0050(14) -0.0036(13)
N9 0.0213(16) 0.0225(17) 0.0184(16) -0.0052(13) 0.0038(13) -0.0022(13)
C1' 0.0220(18) 0.0207(17) 0.0197(18) -0.0039(16) 0.0026(15) -0.0037(15)
C2' 0.0238(19) 0.0218(19) 0.0201(19) -0.0054(16) 0.0002(15) -0.0034(15)
C3' 0.0242(19) 0.026(2) 0.0232(19) -0.0034(18) 0.0007(16) -0.0038(16)
C4' 0.0209(19) 0.027(2) 0.023(2) -0.0036(17) 0.0042(16) -0.0049(16)
C5' 0.028(2) 0.028(2) 0.026(2) -0.0070(18) 0.0021(17) -0.0038(17)
C2 0.0183(17) 0.0194(18) 0.027(2) -0.0023(16) -0.0027(15) 0.0006(14)
C4 0.0150(16) 0.0245(19) 0.0208(18) -0.0037(15) -0.0019(15) 0.0002(15)
C5 0.0170(18) 0.022(2) 0.0198(18) -0.0026(15) 0.0004(15) -0.0012(15)
C6 0.0182(18) 0.0226(19) 0.0202(18) -0.0025(16) -0.0031(15) 0.0008(14)
C8 0.024(2) 0.026(2) 0.0209(19) -0.0055(16) 0.0036(15) -0.0018(16)
O1W 0.0346(17) 0.0405(19) 0.0324(16) 0.0060(16) -0.0072(14) -0.0035(15)
O2W 0.035(5) 0.024(5) 0.030(3) 0.001(3) -0.008(3) -0.001(3)
O3W 0.121(6) 0.024(3) 0.027(3) 0.000 0.000 -0.002(3)

loop_
_atom_type_symbol
_atom_type_description
_atom_type_scat_dispersion_real
_atom_type_scat_dispersion_imag
_atom_type_scat_source
C C 0.0181 0.0091 'International Tables Vol C Tables 4.2.6.8 and 6.1.1.4'
H H 0.0000 0.0000 'International Tables Vol C Tables 4.2.6.8 and 6.1.1.4'
K K 0.3868 1.0657 'International Tables Vol C Tables 4.2.6.8 and 6.1.1.4'
N N 0.0311 0.0180 'International Tables Vol C Tables 4.2.6.8 and 6.1.1.4'
O O 0.0492 0.0322 'International Tables Vol C Tables 4.2.6.8 and 6.1.1.4'
P P 0.2955 0.4335 'International Tables Vol C Tables 4.2.6.8 and 6.1.1.4'

loop_
_geom_angle_atom_site_label_1
_geom_angle_atom_site_label_2
_geom_angle_atom_site_label_3
_geom_angle
_geom_angle_site_symmetry_1
_geom_angle_site_symmetry_3
_geom_angle_publ_flag
O5' P1 O11 111.99(18) . . yes
O5' P1 O12 106.47(19) . . yes
O5' P1 O13 99.26(15) . . yes
O11 P1 O12 119.16(19) . . yes
O11 P1 O13 108.96(16) . . yes
O12 P1 O13 109.15(18) . . yes
O13 P2 O21 110.11(17) . . yes
O13 P2 O22 104.93(16) . . yes
O13 P2 O23 104.32(16) . . yes
O21 P2 O22 117.43(17) . . yes
O21 P2 O23 108.71(18) . . yes
O22 P2 O23 110.52(17) . . yes
O23 K1 O12 87.17(12) . 1_554 ?
O23 K1 O2' 159.09(13) . 1_544 ?
O12 K1 O2' 109.34(13) 1_554 1_544 ?
O23 K1 O11 70.69(10) . . ?
O12 K1 O11 82.05(11) 1_554 . ?
O2' K1 O11 122.98(15) 1_544 . ?
O23 K1 N3 90.21(11) . 1_544 ?
O12 K1 N3 145.97(17) 1_554 1_544 ?
O2' K1 N3 68.91(10) 1_544 1_544 ?
O11 K1 N3 128.69(14) . 1_544 ?
O23 K1 O3W 130.63(13) . . ?
O12 K1 O3W 85.04(11) 1_554 . ?
O2' K1 O3W 65.56(9) 1_544 . ?
O11 K1 O3W 59.96(10) . . ?
N3 K1 O3W 120.98(12) 1_544 . ?
O23 K1 O21 46.06(9) . . ?
O12 K1 O21 128.63(11) 1_554 . ?
O2' K1 O21 121.47(13) 1_544 . ?
O11 K1 O21 65.19(10) . . ?
N3 K1 O21 67.49(9) 1_544 . ?
O3W K1 O21 108.26(15) . . ?
O23 K1 P2 24.05(7) . . ?
O12 K1 P2 105.13(10) 1_554 . ?
O2' K1 P2 145.40(13) 1_544 . ?
O11 K1 P2 58.95(7) . . ?
N3 K1 P2 84.20(8) 1_544 . ?
O3W K1 P2 115.46(13) . . ?
O21 K1 P2 24.01(5) . . ?
O11 K1X O2' 141.15(14) . 1_544 ?
O11 K1X O3' 88.64(12) . 1_545 ?
O2' K1X O3' 78.76(12) 1_544 1_545 ?
O11 K1X O21 73.17(10) . . ?
O2' K1X O21 140.82(13) 1_544 . ?
O3' K1X O21 85.95(12) 1_545 . ?
O11 K1X N3 145.85(13) . 1_544 ?
O2' K1X N3 71.74(10) 1_544 1_544 ?
O3' K1X N3 91.15(12) 1_545 1_544 ?
O21 K1X N3 72.75(10) . 1_544 ?
O11 K1X O23 69.24(10) . . ?
O2' K1X O23 143.33(13) 1_544 . ?
O3' K1X O23 131.76(13) 1_545 . ?
O21 K1X O23 47.31(9) . . ?
N3 K1X O23 85.97(11) 1_544 . ?
O11 K1X P2 61.27(8) . . ?
O2' K1X P2 157.57(11) 1_544 . ?
O3' K1X P2 105.86(11) 1_545 . ?
O21 K1X P2 24.06(6) . . ?
N3 K1X P2 86.11(9) 1_544 . ?
O23 K1X P2 25.90(6) . . ?
O11 K1X P1 16.98(7) . . ?
O2' K1X P1 154.83(11) 1_544 . ?
O3' K1X P1 86.05(9) 1_545 . ?
O21 K1X P1 56.27(7) . . ?
N3 K1X P1 129.02(10) 1_544 . ?
O23 K1X P1 60.35(7) . . ?
P2 K1X P1 46.71(4) . . ?
O11 P1 O12 119.16(19) . . ?
O11 P1 O5' 111.99(18) . . ?
O12 P1 O5' 106.47(19) . . ?
O11 P1 O13 108.96(16) . . ?
O12 P1 O13 109.15(18) . . ?
O5' P1 O13 99.26(15) . . ?
O11 P1 K1X 31.58(13) . . ?
O12 P1 K1X 109.97(15) . . ?
O5' P1 K1X 139.10(14) . . ?
O13 P1 K1X 85.90(11) . . ?
O21 P2 O22 117.43(17) . . ?
O21 P2 O23 108.71(18) . . ?
O22 P2 O23 110.52(17) . . ?
O21 P2 O13 110.11(17) . . ?
O22 P2 O13 104.93(16) . . ?
O23 P2 O13 104.32(16) . . ?
O21 P2 K1X 57.60(14) . . ?
O22 P2 K1X 161.35(13) . . ?
O23 P2 K1X 60.01(13) . . ?
O13 P2 K1X 93.32(11) . . ?
O21 P2 K1 68.90(14) . . ?
O22 P2 K1 152.25(13) . . ?
O23 P2 K1 46.19(13) . . ?
O13 P2 K1 96.90(11) . . ?
P1 O11 K1X 131.44(18) . . ?
P1 O11 K1 134.53(16) . . ?
P1 O12 K1 139.4(2) . 1_556 ?
P2 O13 P1 131.56(18) . . ?
P2 O21 K1X 98.34(16) . . ?
P2 O21 K1 87.09(14) . . ?
P2 O23 K1 109.76(18) . . ?
P2 O23 K1X 94.08(15) . . ?
P2 O23 H23 109.5 . . ?
K1 O23 H23 134.3 . . ?
C2' O2' K1X 147.9(2) . 1_566 ?
C2' O2' K1 135.5(3) . 1_566 ?
C2' O2' H2O 109.5 . . ?
K1X O2' H2O 101.8 1_566 . ?
K1 O2' H2O 114.7 1_566 . ?
C3' O3' K1X 138.8(3) . 1_565 ?
C3' O3' H3O 109.5 . . ?
K1X O3' H3O 111.5 1_565 . ?
C1' O4' C4' 110.1(3) . . ?
C5' O5' P1 119.9(3) . . ?
C2 N1 C6 123.7(3) . . ?
C2 N1 H1 118.1 . . ?
C6 N1 H1 118.1 . . ?
C2 N3 C4 111.7(3) . . ?
C2 N3 K1X 104.3(3) . 1_566 ?
C4 N3 K1X 130.0(2) . 1_566 ?
C2 N3 K1 111.5(3) . 1_566 ?
C4 N3 K1 132.3(2) . 1_566 ?
C6 N6 H61 120.0 . . ?
C6 N6 H62 120.0 . . ?
H61 N6 H62 120.0 . . ?
C8 N7 C5 103.9(3) . . ?
C8 N9 C4 106.6(3) . . ?
C8 N9 C1' 127.1(3) . . ?
C4 N9 C1' 126.3(3) . . ?
O4' C1' N9 107.4(3) . . ?
O4' C1' C2' 106.1(3) . . ?
N9 C1' C2' 112.6(3) . . ?
O4' C1' H1' 110.2 . . ?
N9 C1' H1' 110.2 . . ?
C2' C1' H1' 110.2 . . ?
O2' C2' C1' 109.7(3) . . ?
O2' C2' C3' 115.8(3) . . ?
C1' C2' C3' 101.3(3) . . ?
O2' C2' H2' 109.9 . . ?
C1' C2' H2' 109.9 . . ?
C3' C2' H2' 109.9 . . ?
O3' C3' C4' 107.6(3) . . ?
O3' C3' C2' 111.3(3) . . ?
C4' C3' C2' 102.2(3) . . ?
O3' C3' H3' 111.8 . . ?
C4' C3' H3' 111.8 . . ?
C2' C3' H3' 111.8 . . ?
O4' C4' C5' 109.3(3) . . ?
O4' C4' C3' 106.0(3) . . ?
C5' C4' C3' 117.6(4) . . ?
O4' C4' H4' 107.9 . . ?
C5' C4' H4' 107.9 . . ?
C3' C4' H4' 107.9 . . ?
O5' C5' C4' 110.8(3) . . ?
O5' C5' H5'1 109.5 . . ?
C4' C5' H5'1 109.5 . . ?
O5' C5' H5'2 109.5 . . ?
C4' C5' H5'2 109.5 . . ?
H5'1 C5' H5'2 108.1 . . ?
N3 C2 N1 125.7(4) . . ?
N3 C2 H2 117.1 . . ?
N1 C2 H2 117.1 . . ?
N3 C4 N9 127.2(4) . . ?
N3 C4 C5 127.2(4) . . ?
N9 C4 C5 105.7(3) . . ?
C4 C5 N7 110.5(3) . . ?
C4 C5 C6 118.2(4) . . ?
N7 C5 C6 131.3(4) . . ?
N6 C6 N1 120.1(4) . . ?
N6 C6 C5 126.5(4) . . ?
N1 C6 C5 113.4(4) . . ?
N7 C8 N9 113.4(3) . . ?
N7 C8 H8 123.3 . . ?
N9 C8 H8 123.3 . . ?
H1W O1W H2W 108.0 . . ?
O2W O2W H3W 71.3 2_675 . ?
O2W O2W H4W 173.5 2_675 . ?
H3W O2W H4W 108.1 . . ?
K1 O3W K1 150.6(2) 2_655 . ?
K1 O3W H5W 116.9 2_655 . ?
K1 O3W H5W 81.1 . . ?
K1 O3W H5W 81(10) 2_655 2_655 ?
K1 O3W H5W 117(10) . 2_655 ?
H5W O3W H5W 108.0 . 2_655 ?

loop_
_geom_bond_atom_site_label_1
_geom_bond_atom_site_label_2
_geom_bond_distance
_geom_bond_site_symmetry_2
_geom_bond_publ_flag
K1 O11 2.919(4) . yes
K1 O12 2.821(5) 1_554 yes
K1 O21 3.397(4) . yes
K1 O23 2.789(4) . yes
K1 O2' 2.881(4) 1_544 yes
K1 O3' 3.772(6) 1_545 yes
K1 N3 3.206(4) 1_544 yes
K1 O3W 3.226(4) . yes
K1X O11 2.654(4) . yes
K1X O12 3.506(5) 1_554 yes
K1X O21 3.068(4) . yes
K1X O23 3.122(4) . yes
K1X O2' 2.751(4) 1_544 yes
K1X O3' 2.915(5) 1_545 yes
K1X N3 3.122(4) 1_544 yes
P1 O11 1.480(3) . yes
P1 O12 1.483(3) . yes
P1 O13 1.617(3) . yes
P2 O13 1.604(3) . yes
P2 O21 1.482(3) . yes
P2 O22 1.499(3) . yes
P2 O23 1.575(3) . yes
P1 O5' 1.602(3) . yes
K1 O23 2.789(4) . ?
K1 O12 2.821(5) 1_554 ?
K1 O2' 2.881(4) 1_544 ?
K1 O11 2.919(4) . ?
K1 N3 3.206(4) 1_544 ?
K1 O3W 3.226(4) . ?
K1 O21 3.397(4) . ?
K1 P2 3.637(3) . ?
K1X O11 2.654(4) . ?
K1X O2' 2.751(4) 1_544 ?
K1X O3' 2.915(5) 1_545 ?
K1X O21 3.068(4) . ?
K1X N3 3.122(4) 1_544 ?
K1X O23 3.122(4) . ?
K1X P2 3.595(3) . ?
K1X P1 3.799(3) . ?
P1 O11 1.480(3) . ?
P1 O12 1.483(3) . ?
P1 O5' 1.602(3) . ?
P1 O13 1.617(3) . ?
P2 O21 1.482(3) . ?
P2 O22 1.499(3) . ?
P2 O23 1.575(3) . ?
P2 O13 1.604(3) . ?
O23 H23 0.8400 . ?
O2' C2' 1.406(5) . ?
O2' H2O 0.8400 . ?
O3' C3' 1.417(5) . ?
O3' H3O 0.8400 . ?
O4' C1' 1.406(5) . ?
O4' C4' 1.457(5) . ?
O5' C5' 1.451(5) . ?
N1 C2 1.356(5) . ?
N1 C6 1.367(5) . ?
N1 H1 0.8800 . ?
N3 C2 1.305(5) . ?
N3 C4 1.357(5) . ?
N6 C6 1.313(5) . ?
N6 H61 0.8800 . ?
N6 H62 0.8800 . ?
N7 C8 1.322(5) . ?
N7 C5 1.394(5) . ?
N9 C8 1.369(5) . ?
N9 C4 1.372(5) . ?
N9 C1' 1.465(5) . ?
C1' C2' 1.523(5) . ?
C1' H1' 1.0000 . ?
C2' C3' 1.538(5) . ?
C2' H2' 1.0000 . ?
C3' C4' 1.530(5) . ?
C3' H3' 1.0000 . ?
C4' C5' 1.500(6) . ?
C4' H4' 1.0000 . ?
C5' H5'1 0.9900 . ?
C5' H5'2 0.9900 . ?
C2 H2 0.9500 . ?
C4 C5 1.390(6) . ?
C5 C6 1.406(6) . ?
C8 H8 0.9500 . ?
O1W H1W 0.8405 . ?
O1W H2W 0.8403 . ?
O2W O2W 0.767(11) 2_675 ?
O2W H3W 0.8400 . ?
O2W H4W 0.8399 . ?
O3W H5W 0.8403 . ?
O3W H5W 0.840(2) 2_655 ?

loop_
_geom_hbond_atom_site_label_D
_geom_hbond_atom_site_label_H
_geom_hbond_atom_site_label_A
_geom_hbond_distance_DH
_geom_hbond_distance_HA
_geom_hbond_distance_DA
_geom_hbond_angle_DHA
_geom_hbond_site_symmetry_A
O23 H23 N7 0.84 1.96 2.794(5) 169.4 1_554
O2' H2O O1W 0.84 1.80 2.610(4) 161.7 .
O3' H3O O2W 0.84 1.95 2.770(8) 164.0 .
O3' H3O O2W 0.84 1.99 2.803(8) 161.4 2_675
N1 H1 O22 0.88 1.81 2.662(4) 161.3 3_557
N6 H61 O21 0.88 2.07 2.921(5) 162.6 3_557
N6 H62 O22 0.88 2.00 2.758(5) 143.1 1_556
C4' H4' O2' 1.00 2.58 3.519(5) 156.6 1_554
C5' H5'2 O1W 0.99 2.62 3.309(6) 126.9 2_664
C2 H2 O21 0.95 2.21 3.063(5) 149.3 1_566
C8 H8 O13 0.95 2.25 3.186(5) 168.0 .
O1W H1W O11 0.84 1.91 2.709(4) 159.3 2_666
O1W H2W O12 0.84 1.90 2.725(5) 168.3 2_665
O2W H4W O12 0.84 1.98 2.814(7) 176.1 1_565
O2W H3W O3W 0.84 2.08 2.845(8) 150.8 1_566
O2W H3W O3W 0.84 2.08 2.845(8) 150.8 2_666
O3W H5W O11 0.84 2.36 3.082(3) 144.9 .

loop_
_geom_torsion_atom_site_label_1
_geom_torsion_atom_site_label_2
_geom_torsion_atom_site_label_3
_geom_torsion_atom_site_label_4
_geom_torsion
_geom_torsion_site_symmetry_1
_geom_torsion_site_symmetry_2
_geom_torsion_site_symmetry_3
_geom_torsion_site_symmetry_4
_geom_torsion_publ_flag
O5' P1 O13 P2 156.6(2) . . . . yes
O11 P1 O13 P2 39.4(3) . . . . yes
O12 P1 O13 P2 -92.3(3) . . . . yes
O21 P2 O13 P1 38.1(3) . . . . yes
O22 P2 O13 P1 165.4(2) . . . . yes
O23 P2 O13 P1 -78.3(3) . . . . yes
O11 P1 O5' C5' 50.7(3) . . . . yes
O12 P1 O5' C5' -177.5(3) . . . . yes
O13 P1 O5' C5' -64.2(3) . . . . yes
C4 N9 C1' O4' -149.6(4) . . . . yes
P1 O5' C5' C4' 143.7(3) . . . . yes
O4' C4' C5' O5' -63.7(4) . . . . yes
C3' C4' C5' O5' 57.1(5) . . . . yes
O12 P1 O11 K1X 80.7(3) . . . . ?
O5' P1 O11 K1X -154.1(2) . . . . ?
O13 P1 O11 K1X -45.3(3) . . . . ?
O12 P1 O11 K1 103.9(3) . . . . ?
O5' P1 O11 K1 -131.0(2) . . . . ?
O13 P1 O11 K1 -22.2(3) . . . . ?
O11 P1 O12 K1 -78.2(3) . . . 1_556 ?
O5' P1 O12 K1 154.0(3) . . . 1_556 ?
O13 P1 O12 K1 47.7(3) . . . 1_556 ?
O21 P2 O13 P1 38.1(3) . . . . ?
O22 P2 O13 P1 165.4(2) . . . . ?
O23 P2 O13 P1 -78.3(3) . . . . ?
K1X P2 O13 P1 -18.5(2) . . . . ?
K1 P2 O13 P1 -31.9(2) . . . . ?
O11 P1 O13 P2 39.4(3) . . . . ?
O12 P1 O13 P2 -92.3(3) . . . . ?
O5' P1 O13 P2 156.6(2) . . . . ?
K1X P1 O13 P2 17.5(2) . . . . ?
O22 P2 O21 K1X 159.21(15) . . . . ?
O23 P2 O21 K1X 32.87(18) . . . . ?
O13 P2 O21 K1X -80.84(16) . . . . ?
O22 P2 O21 K1 150.29(15) . . . . ?
O23 P2 O21 K1 23.94(16) . . . . ?
O13 P2 O21 K1 -89.77(14) . . . . ?
O21 P2 O23 K1 -31.6(2) . . . . ?
O22 P2 O23 K1 -161.88(15) . . . . ?
O13 P2 O23 K1 85.81(17) . . . . ?
O21 P2 O23 K1X -31.95(18) . . . . ?
O22 P2 O23 K1X -162.18(14) . . . . ?
O13 P2 O23 K1X 85.51(14) . . . . ?
O11 P1 O5' C5' 50.7(3) . . . . ?
O12 P1 O5' C5' -177.5(3) . . . . ?
O13 P1 O5' C5' -64.2(3) . . . . ?
K1X P1 O5' C5' 30.2(4) . . . . ?
C4' O4' C1' N9 -141.8(3) . . . . ?
C4' O4' C1' C2' -21.2(4) . . . . ?
C8 N9 C1' O4' 34.4(5) . . . . ?
C4 N9 C1' O4' -149.6(4) . . . . ?
C8 N9 C1' C2' -82.0(5) . . . . ?
C4 N9 C1' C2' 94.0(4) . . . . ?
K1X O2' C2' C1' -3.9(6) 1_566 . . . ?
K1 O2' C2' C1' -24.4(5) 1_566 . . . ?
K1X O2' C2' C3' 109.9(5) 1_566 . . . ?
K1 O2' C2' C3' 89.5(4) 1_566 . . . ?
O4' C1' C2' O2' 158.6(3) . . . . ?
N9 C1' C2' O2' -84.2(4) . . . . ?
O4' C1' C2' C3' 35.7(4) . . . . ?
N9 C1' C2' C3' 152.9(3) . . . . ?
K1X O3' C3' C4' -3.5(5) 1_565 . . . ?
K1X O3' C3' C2' -114.7(4) 1_565 . . . ?
O2' C2' C3' O3' -39.7(5) . . . . ?
C1' C2' C3' O3' 78.9(4) . . . . ?
O2' C2' C3' C4' -154.3(3) . . . . ?
C1' C2' C3' C4' -35.7(4) . . . . ?
C1' O4' C4' C5' 125.2(4) . . . . ?
C1' O4' C4' C3' -2.4(4) . . . . ?
O3' C3' C4' O4' -92.8(4) . . . . ?
C2' C3' C4' O4' 24.5(4) . . . . ?
O3' C3' C4' C5' 144.7(4) . . . . ?
C2' C3' C4' C5' -98.0(4) . . . . ?
P1 O5' C5' C4' 143.7(3) . . . . ?
O4' C4' C5' O5' -63.7(4) . . . . ?
C3' C4' C5' O5' 57.1(5) . . . . ?
C4 N3 C2 N1 -1.4(5) . . . . ?
K1X N3 C2 N1 -146.0(3) 1_566 . . . ?
K1 N3 C2 N1 -160.7(3) 1_566 . . . ?
C6 N1 C2 N3 3.6(6) . . . . ?
C2 N3 C4 N9 179.5(4) . . . . ?
K1X N3 C4 N9 -47.7(5) 1_566 . . . ?
K1 N3 C4 N9 -27.0(6) 1_566 . . . ?
C2 N3 C4 C5 -2.2(6) . . . . ?
K1X N3 C4 C5 130.6(4) 1_566 . . . ?
K1 N3 C4 C5 151.4(3) 1_566 . . . ?
C8 N9 C4 N3 177.8(4) . . . . ?
C1' N9 C4 N3 1.3(6) . . . . ?
C8 N9 C4 C5 -0.8(4) . . . . ?
C1' N9 C4 C5 -177.3(4) . . . . ?
N3 C4 C5 N7 -178.0(4) . . . . ?
N9 C4 C5 N7 0.6(4) . . . . ?
N3 C4 C5 C6 3.7(6) . . . . ?
N9 C4 C5 C6 -177.7(3) . . . . ?
C8 N7 C5 C4 -0.1(5) . . . . ?
C8 N7 C5 C6 177.9(4) . . . . ?
C2 N1 C6 N6 178.9(4) . . . . ?
C2 N1 C6 C5 -1.8(5) . . . . ?
C4 C5 C6 N6 177.8(4) . . . . ?
N7 C5 C6 N6 -0.1(7) . . . . ?
C4 C5 C6 N1 -1.4(5) . . . . ?
N7 C5 C6 N1 -179.3(4) . . . . ?
C5 N7 C8 N9 -0.4(5) . . . . ?
C4 N9 C8 N7 0.7(5) . . . . ?
C1' N9 C8 N7 177.3(4) . . . . ?
